data_2202442
loop_
_publ_author_name
'You, Zhong-Lu'
'Qu, Yang'
'Liu, Wei-Sheng'
'Tan, Min-Yu'
'Zhu, Hai-Liang'

_publ_section_title
;<i>trans</i>-Bis{2-[3-(cyclohexylamino)propyliminomethyl]phenolato-\k^3^<i>O,N,N</i>'}cobalt(III)
 perchlorate
;
_journal_issue 11
_journal_name_full 'Acta Crystallographica Section E'
_journal_page_first m1038
_journal_page_last m1040
_journal_paper_doi 10.1107/S1600536803023092
_journal_volume 59
_journal_year 2003
_chemical_formula_iupac '[Co (C16 H23 N2 O)2] Cl O4'
_chemical_formula_moiety 'C32 H46 Co N4 O2 1+, Cl O4 1-'
_chemical_formula_sum 'C32 H46 Cl Co N4 O6'
_chemical_formula_weight 677.11
_chemical_name_systematic
;
 Trans-bis{2-[(3-cyclohexylaminopropylimino)methyl]}cobalt(III) chlorate
;
_space_group_IT_number 2
_symmetry_cell_setting triclinic
_symmetry_space_group_name_Hall '-P 1'
_symmetry_space_group_name_H-M 'P -1'
_atom_sites_solution_hydrogens geom
_atom_sites_solution_primary direct
_atom_sites_solution_secondary difmap
_audit_creation_method SHELXL-97
_cell_angle_alpha 96.143(10)
_cell_angle_beta 94.232(9)
_cell_angle_gamma 103.217(9)
_cell_formula_units_Z 1
_cell_length_a 8.547(5)
_cell_length_b 9.431(6)
_cell_length_c 10.222(6)
_cell_measurement_reflns_used 822
_cell_measurement_temperature 298(2)
_cell_measurement_theta_max 22.113
_cell_measurement_theta_min 2.461
_cell_volume 793.4(8)
_computing_cell_refinement SMART
_computing_data_collection 'SMART (Siemens, 1996)'
_computing_data_reduction 'SAINT (Siemens, 1996)'
_computing_molecular_graphics 'SHELXTL (Sheldrick, 1997b)'
_computing_publication_material SHELXTL
_computing_structure_refinement 'SHELXL97 (Sheldrick, 1997a)'
_computing_structure_solution 'SHELXS97 (Sheldrick, 1997a)'
_diffrn_ambient_temperature 298(2)
_diffrn_measured_fraction_theta_full 0.973
_diffrn_measured_fraction_theta_max 0.973
_diffrn_measurement_device_type 'Bruker SMART CCD area-detector'
_diffrn_measurement_method '\f and \w'
_diffrn_radiation_monochromator graphite
_diffrn_radiation_source 'fine-focus sealed tube'
_diffrn_radiation_type MoK\a
_diffrn_radiation_wavelength 0.71073
_diffrn_reflns_av_R_equivalents 0.0445
_diffrn_reflns_av_sigmaI/netI 0.1080
_diffrn_reflns_limit_h_max 9
_diffrn_reflns_limit_h_min -10
_diffrn_reflns_limit_k_max 11
_diffrn_reflns_limit_k_min -7
_diffrn_reflns_limit_l_max 12
_diffrn_reflns_limit_l_min -11
_diffrn_reflns_number 4017
_diffrn_reflns_theta_full 25.03
_diffrn_reflns_theta_max 25.03
_diffrn_reflns_theta_min 2.24
_diffrn_standards_number 0
_exptl_absorpt_coefficient_mu 0.675
_exptl_absorpt_correction_T_max 0.9173
_exptl_absorpt_correction_T_min 0.8656
_exptl_absorpt_correction_type multi-scan
_exptl_absorpt_process_details '(SADABS; Sheldrick, 1996)'
_exptl_crystal_colour brown
_exptl_crystal_density_diffrn 1.417
_exptl_crystal_density_method 'not measured'
_exptl_crystal_description block
_exptl_crystal_F_000 358
_exptl_crystal_size_max 0.22
_exptl_crystal_size_mid 0.15
_exptl_crystal_size_min 0.13
_refine_diff_density_max 0.474
_refine_diff_density_min -0.340
_refine_ls_extinction_method none
_refine_ls_goodness_of_fit_ref 0.897
_refine_ls_hydrogen_treatment constr
_refine_ls_matrix_type full
_refine_ls_number_parameters 200
_refine_ls_number_reflns 2732
_refine_ls_number_restraints 8
_refine_ls_restrained_S_all 0.911
_refine_ls_R_factor_all 0.1012
_refine_ls_R_factor_gt 0.0658
_refine_ls_shift/su_max 0.000
_refine_ls_shift/su_mean 0.000
_refine_ls_structure_factor_coef Fsqd
_refine_ls_weighting_details 'calc w = 1/[\s^2^(Fo^2^)+(0.0674P)^2^] where P = (Fo^2^+2Fc^2^)/3'
_refine_ls_weighting_scheme calc
_refine_ls_wR_factor_gt 0.1355
_refine_ls_wR_factor_ref 0.1492
_reflns_number_gt 1653
_reflns_number_total 2732
_reflns_threshold_expression I>2\s(I)
_cod_data_source_file cf6284.cif
_cod_data_source_block I
_cod_depositor_comments
;
The following automatic conversions were performed:
'_symmetry_cell_setting' value 'Triclinic' changed to 'triclinic'
according to '/home/saulius/struct/CIF-dictionaries/cif_core.dic'
dictionary named 'cif_core.dic' version 2.4.1 from 2010-06-29.

Automatic conversion script
Id: cif_fix_enum 1527 2010-12-29 10:47:43Z saulius 

The following automatic conversions were performed:

'_symmetry_cell_setting' value 'Triclinic' changed to 'triclinic'
according to /home/saulius/struct/CIF-dictionaries/cif_core.dic
dictionary named 'cif_core.dic' version 2.4.1 from 2010-06-29.

Automatic conversion script
Id: cif_fix_values 1715 2011-07-08 13:25:40Z adriana 
;
_cod_database_code 2202442
_cod_database_fobs_code 2202442

loop_
_symmetry_equiv_pos_as_xyz
'x, y, z'
'-x, -y, -z'

loop_
_atom_site_label
_atom_site_fract_x
_atom_site_fract_y
_atom_site_fract_z
_atom_site_U_iso_or_equiv
_atom_site_adp_type
_atom_site_calc_flag
_atom_site_refinement_flags
_atom_site_occupancy
_atom_site_disorder_assembly
_atom_site_disorder_group
_atom_site_type_symbol
Co1 1.0000 1.0000 0.0000 0.0385(3) Uani d S 1 . . Co
Cl1 1.0000 0.5000 0.5000 0.0832(7) Uani d SD 1 . . Cl
N1 1.0069(4) 0.8041(4) -0.0741(3) 0.0410(9) Uani d . 1 . . N
N2 0.9874(4) 0.9328(4) 0.1815(3) 0.0403(9) Uani d . 1 . . N
H2 1.0346 1.0178 0.2349 0.048 Uiso calc R 1 . . H
O1 0.7746(3) 0.9567(3) -0.0367(3) 0.0400(7) Uani d . 1 . . O
O2 1.1381(11) 0.5758(10) 0.4375(9) 0.110(3) Uiso d PD 0.50 . . O
O3 0.8632(15) 0.5495(19) 0.4658(16) 0.215(7) Uiso d PD 0.50 . . O
O4 1.0488(13) 0.4996(11) 0.6319(9) 0.122(3) Uiso d PD 0.50 . . O
O5 0.9773(14) 0.3416(11) 0.4360(10) 0.138(4) Uiso d PD 0.50 . . O
C1 0.8975(5) 0.7203(5) -0.1588(4) 0.0429(11) Uani d . 1 . . C
H1 0.9196 0.6339 -0.1969 0.051 Uiso calc R 1 . . H
C2 0.7440(5) 0.7475(5) -0.2003(4) 0.0395(11) Uani d . 1 . . C
C3 0.6405(6) 0.6461(5) -0.2984(4) 0.0543(13) Uani d . 1 . . C
H3 0.6790 0.5726 -0.3441 0.065 Uiso calc R 1 . . H
C4 0.4850(6) 0.6539(6) -0.3272(5) 0.0537(13) Uani d . 1 . . C
H4 0.4175 0.5863 -0.3922 0.064 Uiso calc R 1 . . H
C5 0.4287(6) 0.7625(5) -0.2595(5) 0.0521(13) Uani d . 1 . . C
H5 0.3223 0.7677 -0.2790 0.063 Uiso calc R 1 . . H
C6 0.5262(5) 0.8633(5) -0.1638(4) 0.0457(12) Uani d . 1 . . C
H6 0.4852 0.9358 -0.1192 0.055 Uiso calc R 1 . . H
C7 0.6869(5) 0.8585(5) -0.1322(4) 0.0384(11) Uani d . 1 . . C
C8 1.1320(6) 0.7389(5) -0.0170(5) 0.0492(12) Uani d . 1 . . C
H8A 1.2369 0.8071 -0.0110 0.059 Uiso calc R 1 . . H
H8B 1.1356 0.6498 -0.0724 0.059 Uiso calc R 1 . . H
C9 1.0909(6) 0.7040(5) 0.1203(5) 0.0553(13) Uani d . 1 . . C
H9A 0.9842 0.6385 0.1120 0.066 Uiso calc R 1 . . H
H9B 1.1670 0.6518 0.1549 0.066 Uiso calc R 1 . . H
C10 1.0934(6) 0.8353(5) 0.2193(5) 0.0529(13) Uani d . 1 . . C
H10A 1.0627 0.8003 0.3017 0.063 Uiso calc R 1 . . H
H10B 1.2037 0.8940 0.2361 0.063 Uiso calc R 1 . . H
C11 0.8212(5) 0.8976(5) 0.2272(4) 0.0453(12) Uani d . 1 . . C
H11 0.7620 0.9632 0.1885 0.054 Uiso calc R 1 . . H
C12 0.7255(6) 0.7406(5) 0.1780(4) 0.0503(13) Uani d . 1 . . C
H12A 0.7275 0.7201 0.0832 0.060 Uiso calc R 1 . . H
H12B 0.7734 0.6712 0.2204 0.060 Uiso calc R 1 . . H
C13 0.5524(6) 0.7248(6) 0.2110(5) 0.0615(15) Uani d . 1 . . C
H13A 0.5042 0.7925 0.1662 0.074 Uiso calc R 1 . . H
H13B 0.4901 0.6259 0.1798 0.074 Uiso calc R 1 . . H
C14 0.5469(6) 0.7565(7) 0.3587(5) 0.0689(16) Uani d . 1 . . C
H14A 0.5842 0.6820 0.4022 0.083 Uiso calc R 1 . . H
H14B 0.4361 0.7512 0.3769 0.083 Uiso calc R 1 . . H
C15 0.6509(7) 0.9069(6) 0.4151(5) 0.0694(16) Uani d . 1 . . C
H15A 0.6031 0.9821 0.3829 0.083 Uiso calc R 1 . . H
H15B 0.6537 0.9183 0.5108 0.083 Uiso calc R 1 . . H
C16 0.8209(6) 0.9276(6) 0.3768(4) 0.0556(14) Uani d . 1 . . C
H16A 0.8740 0.8614 0.4191 0.067 Uiso calc R 1 . . H
H16B 0.8812 1.0274 0.4076 0.067 Uiso calc R 1 . . H

loop_
_atom_site_aniso_label
_atom_site_aniso_U_11
_atom_site_aniso_U_22
_atom_site_aniso_U_33
_atom_site_aniso_U_12
_atom_site_aniso_U_13
_atom_site_aniso_U_23
Co1 0.0395(5) 0.0310(5) 0.0443(5) 0.0068(4) 0.0056(4) 0.0042(4)
Cl1 0.0609(13) 0.124(2) 0.0680(14) 0.0309(13) 0.0058(11) 0.0085(14)
N1 0.047(2) 0.032(2) 0.044(2) 0.0118(18) 0.0086(18) -0.0021(18)
N2 0.037(2) 0.032(2) 0.051(2) 0.0068(16) 0.0035(17) 0.0085(18)
O1 0.0393(17) 0.0310(16) 0.0473(17) 0.0065(13) 0.0009(13) 0.0014(14)
C1 0.051(3) 0.030(2) 0.049(3) 0.012(2) 0.010(2) 0.002(2)
C2 0.039(3) 0.034(2) 0.042(3) 0.002(2) 0.008(2) 0.005(2)
C3 0.069(4) 0.041(3) 0.047(3) 0.006(3) -0.001(3) 0.000(2)
C4 0.054(3) 0.052(3) 0.047(3) 0.000(3) -0.004(2) 0.003(3)
C5 0.043(3) 0.056(3) 0.057(3) 0.010(3) 0.002(2) 0.010(3)
C6 0.039(3) 0.042(3) 0.054(3) 0.010(2) 0.001(2) 0.000(2)
C7 0.042(3) 0.034(3) 0.038(2) 0.005(2) 0.007(2) 0.008(2)
C8 0.049(3) 0.035(3) 0.064(3) 0.010(2) 0.008(2) 0.002(2)
C9 0.053(3) 0.041(3) 0.074(3) 0.011(2) 0.004(3) 0.021(3)
C10 0.053(3) 0.044(3) 0.061(3) 0.005(2) 0.006(2) 0.020(3)
C11 0.046(3) 0.047(3) 0.046(3) 0.013(2) 0.012(2) 0.009(2)
C12 0.051(3) 0.049(3) 0.048(3) 0.004(2) 0.011(2) 0.009(2)
C13 0.052(3) 0.058(3) 0.069(3) 0.000(3) 0.007(3) 0.015(3)
C14 0.058(3) 0.080(4) 0.072(4) 0.011(3) 0.025(3) 0.022(3)
C15 0.081(4) 0.078(4) 0.055(3) 0.024(3) 0.022(3) 0.015(3)
C16 0.067(3) 0.051(3) 0.046(3) 0.009(3) 0.009(2) 0.003(2)

loop_
_atom_type_symbol
_atom_type_description
_atom_type_scat_dispersion_real
_atom_type_scat_dispersion_imag
_atom_type_scat_source
C C 0.0033 0.0016 'International Tables Vol C Tables 4.2.6.8 and 6.1.1.4'
H H 0.0000 0.0000 'International Tables Vol C Tables 4.2.6.8 and 6.1.1.4'
N N 0.0061 0.0033 'International Tables Vol C Tables 4.2.6.8 and 6.1.1.4'
O O 0.0106 0.0060 'International Tables Vol C Tables 4.2.6.8 and 6.1.1.4'
Co Co 0.3494 0.9721 'International Tables Vol C Tables 4.2.6.8 and 6.1.1.4'
Cl Cl 0.1484 0.1585 'International Tables Vol C Tables 4.2.6.8 and 6.1.1.4'

loop_
_geom_angle_atom_site_label_1
_geom_angle_atom_site_label_2
_geom_angle_atom_site_label_3
_geom_angle_site_symmetry_1
_geom_angle_site_symmetry_3
_geom_angle
O1 Co1 O1 2_775 . 180.0
O1 Co1 N1 2_775 . 88.48(14)
O1 Co1 N1 . . 91.52(14)
O1 Co1 N1 2_775 2_775 91.52(14)
O1 Co1 N1 . 2_775 88.48(14)
N1 Co1 N1 . 2_775 180.0
O1 Co1 N2 2_775 . 86.94(13)
O1 Co1 N2 . . 93.06(13)
N1 Co1 N2 . . 89.66(15)
N1 Co1 N2 2_775 . 90.34(15)
O1 Co1 N2 2_775 2_775 93.06(13)
O1 Co1 N2 . 2_775 86.94(13)
N1 Co1 N2 . 2_775 90.34(15)
N1 Co1 N2 2_775 2_775 89.66(15)
N2 Co1 N2 . 2_775 180.0
O4 Cl1 O3 . . 119.5(7)
O4 Cl1 O2 . . 108.5(5)
O3 Cl1 O2 . . 110.9(7)
O4 Cl1 O5 . . 105.4(5)
O3 Cl1 O5 . . 109.4(8)
O2 Cl1 O5 . . 101.6(5)
C1 N1 C8 . . 117.1(4)
C1 N1 Co1 . . 124.1(3)
C8 N1 Co1 . . 118.2(3)
C10 N2 C11 . . 115.5(3)
C10 N2 Co1 . . 117.5(3)
C11 N2 Co1 . . 115.5(3)
C10 N2 H2 . . 101.4
C11 N2 H2 . . 101.4
Co1 N2 H2 . . 101.4
C7 O1 Co1 . . 126.3(3)
N1 C1 C2 . . 126.1(4)
N1 C1 H1 . . 117.0
C2 C1 H1 . . 117.0
C7 C2 C3 . . 119.6(4)
C7 C2 C1 . . 121.2(4)
C3 C2 C1 . . 118.5(4)
C4 C3 C2 . . 121.0(5)
C4 C3 H3 . . 119.5
C2 C3 H3 . . 119.5
C3 C4 C5 . . 119.3(4)
C3 C4 H4 . . 120.3
C5 C4 H4 . . 120.3
C6 C5 C4 . . 121.2(5)
C6 C5 H5 . . 119.4
C4 C5 H5 . . 119.4
C5 C6 C7 . . 120.8(5)
C5 C6 H6 . . 119.6
C7 C6 H6 . . 119.6
O1 C7 C2 . . 123.7(4)
O1 C7 C6 . . 118.2(4)
C2 C7 C6 . . 118.1(4)
N1 C8 C9 . . 108.2(4)
N1 C8 H8A . . 110.1
C9 C8 H8A . . 110.1
N1 C8 H8B . . 110.1
C9 C8 H8B . . 110.1
H8A C8 H8B . . 108.4
C10 C9 C8 . . 115.2(4)
C10 C9 H9A . . 108.5
C8 C9 H9A . . 108.5
C10 C9 H9B . . 108.5
C8 C9 H9B . . 108.5
H9A C9 H9B . . 107.5
N2 C10 C9 . . 116.5(4)
N2 C10 H10A . . 108.2
C9 C10 H10A . . 108.2
N2 C10 H10B . . 108.2
C9 C10 H10B . . 108.2
H10A C10 H10B . . 107.3
N2 C11 C16 . . 113.5(4)
N2 C11 C12 . . 113.2(4)
C16 C11 C12 . . 109.6(4)
N2 C11 H11 . . 106.7
C16 C11 H11 . . 106.7
C12 C11 H11 . . 106.7
C13 C12 C11 . . 108.7(4)
C13 C12 H12A . . 110.0
C11 C12 H12A . . 110.0
C13 C12 H12B . . 110.0
C11 C12 H12B . . 110.0
H12A C12 H12B . . 108.3
C14 C13 C12 . . 110.7(4)
C14 C13 H13A . . 109.5
C12 C13 H13A . . 109.5
C14 C13 H13B . . 109.5
C12 C13 H13B . . 109.5
H13A C13 H13B . . 108.1
C13 C14 C15 . . 112.0(4)
C13 C14 H14A . . 109.2
C15 C14 H14A . . 109.2
C13 C14 H14B . . 109.2
C15 C14 H14B . . 109.2
H14A C14 H14B . . 107.9
C16 C15 C14 . . 111.6(5)
C16 C15 H15A . . 109.3
C14 C15 H15A . . 109.3
C16 C15 H15B . . 109.3
C14 C15 H15B . . 109.3
H15A C15 H15B . . 108.0
C15 C16 C11 . . 111.0(4)
C15 C16 H16A . . 109.4
C11 C16 H16A . . 109.4
C15 C16 H16B . . 109.4
C11 C16 H16B . . 109.4
H16A C16 H16B . . 108.0

loop_
_geom_bond_atom_site_label_1
_geom_bond_atom_site_label_2
_geom_bond_site_symmetry_2
_geom_bond_distance
_geom_bond_publ_flag
Co1 O1 2_775 1.876(3) ?
Co1 O1 . 1.876(3) ?
Co1 N1 . 1.936(4) ?
Co1 N1 2_775 1.936(4) ?
Co1 N2 . 2.026(3) ?
Co1 N2 2_775 2.026(4) ?
Cl1 O4 . 1.383(9) ?
Cl1 O3 . 1.390(12) ?
Cl1 O2 . 1.462(8) ?
Cl1 O5 . 1.529(10) ?
N1 C1 . 1.283(5) ?
N1 C8 . 1.465(6) ?
N2 C10 . 1.490(6) ?
N2 C11 . 1.503(5) ?
N2 H2 . 0.910 ?
O1 C7 . 1.324(5) ?
C1 C2 . 1.436(6) ?
C1 H1 . 0.930 ?
C2 C7 . 1.395(6) ?
C2 C3 . 1.407(6) ?
C3 C4 . 1.360(7) ?
C3 H3 . 0.930 ?
C4 C5 . 1.372(7) ?
C4 H4 . 0.930 ?
C5 C6 . 1.369(6) ?
C5 H5 . 0.930 ?
C6 C7 . 1.400(6) ?
C6 H6 . 0.930 ?
C8 C9 . 1.522(6) ?
C8 H8A . 0.970 ?
C8 H8B . 0.970 ?
C9 C10 . 1.508(7) ?
C9 H9A . 0.970 ?
C9 H9B . 0.970 ?
C10 H10A . 0.970 ?
C10 H10B . 0.970 ?
C11 C16 . 1.525(6) ?
C11 C12 . 1.530(6) ?
C11 H11 . 0.980 ?
C12 C13 . 1.519(6) ?
C12 H12A . 0.970 ?
C12 H12B . 0.970 ?
C13 C14 . 1.514(7) ?
C13 H13A . 0.970 ?
C13 H13B . 0.970 ?
C14 C15 . 1.519(7) ?
C14 H14A . 0.970 ?
C14 H14B . 0.970 ?
C15 C16 . 1.508(7) ?
C15 H15A . 0.970 ?
C15 H15B . 0.970 ?
C16 H16A . 0.970 ?
C16 H16B . 0.970 ?

loop_
_geom_torsion_atom_site_label_1
_geom_torsion_atom_site_label_2
_geom_torsion_atom_site_label_3
_geom_torsion_atom_site_label_4
_geom_torsion_site_symmetry_1
_geom_torsion
O1 Co1 N1 C1 2_775 -156.9(3)
O1 Co1 N1 C1 . 23.1(3)
N2 Co1 N1 C1 . 116.2(4)
N2 Co1 N1 C1 2_775 -63.8(4)
O1 Co1 N1 C8 2_775 32.2(3)
O1 Co1 N1 C8 . -147.8(3)
N2 Co1 N1 C8 . -54.8(3)
N2 Co1 N1 C8 2_775 125.2(3)
O1 Co1 N2 C10 2_775 -46.4(3)
O1 Co1 N2 C10 . 133.6(3)
N1 Co1 N2 C10 . 42.1(3)
N1 Co1 N2 C10 2_775 -137.9(3)
O1 Co1 N2 C11 2_775 171.8(3)
O1 Co1 N2 C11 . -8.2(3)
N1 Co1 N2 C11 . -99.7(3)
N1 Co1 N2 C11 2_775 80.3(3)
N1 Co1 O1 C7 . -27.2(3)
N1 Co1 O1 C7 2_775 152.8(3)
N2 Co1 O1 C7 . -116.9(3)
N2 Co1 O1 C7 2_775 63.1(3)
C8 N1 C1 C2 . 162.6(4)
Co1 N1 C1 C2 . -8.5(6)
N1 C1 C2 C7 . -12.2(7)
N1 C1 C2 C3 . 177.6(4)
C7 C2 C3 C4 . -0.5(7)
C1 C2 C3 C4 . 170.0(4)
C2 C3 C4 C5 . 0.0(7)
C3 C4 C5 C6 . 0.2(7)
C4 C5 C6 C7 . 0.0(7)
Co1 O1 C7 C2 . 16.1(5)
Co1 O1 C7 C6 . -166.0(3)
C3 C2 C7 O1 . 178.6(4)
C1 C2 C7 O1 . 8.4(6)
C3 C2 C7 C6 . 0.7(6)
C1 C2 C7 C6 . -169.5(4)
C5 C6 C7 O1 . -178.5(4)
C5 C6 C7 C2 . -0.5(6)
C1 N1 C8 C9 . -101.2(4)
Co1 N1 C8 C9 . 70.4(4)
N1 C8 C9 C10 . -64.0(5)
C11 N2 C10 C9 . 92.5(5)
Co1 N2 C10 C9 . -49.3(5)
C8 C9 C10 N2 . 56.3(6)
C10 N2 C11 C16 . 68.3(5)
Co1 N2 C11 C16 . -149.1(3)
C10 N2 C11 C12 . -57.5(5)
Co1 N2 C11 C12 . 85.1(4)
N2 C11 C12 C13 . -171.1(4)
C16 C11 C12 C13 . 61.0(5)
C11 C12 C13 C14 . -59.6(6)
C12 C13 C14 C15 . 55.7(7)
C13 C14 C15 C16 . -52.6(7)
C14 C15 C16 C11 . 54.1(6)
N2 C11 C16 C15 . 173.5(4)
C12 C11 C16 C15 . -58.8(6)
